data_2204161
loop_
_publ_author_name
'Hecht, Elmar'

_publ_section_title <i>catena</i>-Poly[[tetraaquazinc(II)]-\m-5-sulfosalicylato-\k^2^<i>O</i>:<i>O</i>']
_journal_issue 9
_journal_name_full 'Acta Crystallographica Section E'
_journal_page_first m1286
_journal_page_last m1288
_journal_paper_doi 10.1107/S1600536804020070
_journal_volume 60
_journal_year 2004
_chemical_formula_iupac '[Zn (C7 H4 O6 S) (H2 O)4]'
_chemical_formula_moiety 'C7 H12 O10 S Zn'
_chemical_formula_sum 'C7 H12 O10 S Zn'
_chemical_formula_weight 353.60
_chemical_name_systematic
;
catena-Poly[[tetraaquazinc(II)]-\m-5-sulfosalicylato-\k^2^O:O']
;
_space_group_IT_number 9
_symmetry_cell_setting monoclinic
_symmetry_space_group_name_Hall 'C -2yc'
_symmetry_space_group_name_H-M 'C 1 c 1'
_atom_sites_solution_hydrogens geom
_atom_sites_solution_primary direct
_atom_sites_solution_secondary difmap
_audit_creation_method SHELXL-97
_cell_angle_alpha 90.00
_cell_angle_beta 94.47(5)
_cell_angle_gamma 90.00
_cell_formula_units_Z 4
_cell_length_a 10.454(6)
_cell_length_b 16.192(6)
_cell_length_c 7.0777(14)
_cell_measurement_reflns_used 2444
_cell_measurement_temperature 213(2)
_cell_measurement_theta_max 28
_cell_measurement_theta_min 2
_cell_volume 1194.4(9)
_computing_cell_refinement SMART
_computing_data_collection 'SMART (Bruker, 2000)'
_computing_data_reduction 'SAINT (Bruker, 2000)'
_computing_molecular_graphics 'ORTEP-3 (Farrugia, 1997)'
_computing_publication_material 'SHELXL97 and PLATON (Spek, 2001)'
_computing_structure_refinement 'SHELXL97 (Sheldrick, 1997)'
_computing_structure_solution 'SHELXS97 (Sheldrick, 1997)'
_diffrn_ambient_temperature 213(2)
_diffrn_measured_fraction_theta_full 0.980
_diffrn_measured_fraction_theta_max 0.980
_diffrn_measurement_device_type 'Bruker SMART CCD'
_diffrn_measurement_method \w
_diffrn_radiation_monochromator graphite
_diffrn_radiation_source 'fine-focus sealed tube'
_diffrn_radiation_type MoK\a
_diffrn_radiation_wavelength 0.71073
_diffrn_reflns_av_R_equivalents 0.0391
_diffrn_reflns_av_sigmaI/netI 0.0268
_diffrn_reflns_limit_h_max 13
_diffrn_reflns_limit_h_min -13
_diffrn_reflns_limit_k_max 18
_diffrn_reflns_limit_k_min -21
_diffrn_reflns_limit_l_max 9
_diffrn_reflns_limit_l_min -9
_diffrn_reflns_number 3595
_diffrn_reflns_theta_full 28.29
_diffrn_reflns_theta_max 28.29
_diffrn_reflns_theta_min 2.32
_exptl_absorpt_coefficient_mu 2.279
_exptl_absorpt_correction_T_max 0.634
_exptl_absorpt_correction_T_min 0.445
_exptl_absorpt_correction_type multi-scan
_exptl_absorpt_process_details '(SADABS; Sheldrick, 1996)'
_exptl_crystal_colour colourless
_exptl_crystal_density_diffrn 1.966
_exptl_crystal_density_method 'not measured'
_exptl_crystal_description platelett
_exptl_crystal_F_000 720
_exptl_crystal_size_max 0.40
_exptl_crystal_size_mid 0.30
_exptl_crystal_size_min 0.20
_refine_diff_density_max 0.902
_refine_diff_density_min -0.716
_refine_ls_abs_structure_details 'Flack (1983), 982 Friedel pairs'
_refine_ls_abs_structure_Flack 0.068(11)
_refine_ls_extinction_coef 0.0101(9)
_refine_ls_extinction_expression Fc^*^=kFc[1+0.001xFc^2^\l^3^/sin(2\q)]^-1/4^
_refine_ls_extinction_method SHELXL97
_refine_ls_goodness_of_fit_ref 1.088
_refine_ls_hydrogen_treatment mixed
_refine_ls_matrix_type full
_refine_ls_number_parameters 201
_refine_ls_number_reflns 2444
_refine_ls_number_restraints 11
_refine_ls_restrained_S_all 1.086
_refine_ls_R_factor_all 0.0301
_refine_ls_R_factor_gt 0.0300
_refine_ls_shift/su_max 0.039
_refine_ls_shift/su_mean 0.002
_refine_ls_structure_factor_coef Fsqd
_refine_ls_weighting_details 'calc w = 1/[\s^2^(Fo^2^)+(0.064P)^2^+1.0831P] where P = (Fo^2^+2Fc^2^)/3'
_refine_ls_weighting_scheme calc
_refine_ls_wR_factor_gt 0.0857
_refine_ls_wR_factor_ref 0.0858
_reflns_number_gt 2424
_reflns_number_total 2444
_reflns_threshold_expression I>2\s(I)
_cod_data_source_file cv6359.cif
_cod_data_source_block I
_cod_original_sg_symbol_H-M 'C c'
_cod_database_code 2204161
_cod_database_fobs_code 2204161

loop_
_symmetry_equiv_pos_as_xyz
'x, y, z'
'x, -y, z+1/2'
'x+1/2, y+1/2, z'
'x+1/2, -y+1/2, z+1/2'

loop_
_atom_site_label
_atom_site_fract_x
_atom_site_fract_y
_atom_site_fract_z
_atom_site_U_iso_or_equiv
_atom_site_adp_type
_atom_site_calc_flag
_atom_site_refinement_flags
_atom_site_occupancy
_atom_site_type_symbol
C1 0.8993(3) 0.0641(2) 0.9178(5) 0.0189(6) Uani d . 1 C
C2 1.0251(4) 0.05435(19) 0.9989(5) 0.0199(6) Uani d . 1 C
H2 1.0753 0.1010 1.0320 0.025(7) Uiso calc R 1 H
C3 1.0753(3) -0.0241(2) 1.0302(5) 0.0190(6) Uani d . 1 C
H3 1.1603 -0.0309 1.0817 0.025(7) Uiso calc R 1 H
C4 0.9988(3) -0.09300(19) 0.9848(5) 0.0159(6) Uani d . 1 C
C5 0.8732(3) -0.08435(19) 0.9106(4) 0.0160(5) Uani d . 1 C
H5 0.8222 -0.1314 0.8837 0.025(7) Uiso calc R 1 H
C6 0.8222(3) -0.00566(18) 0.8759(5) 0.0164(5) Uani d . 1 C
C7 0.6876(3) 0.0028(2) 0.7891(4) 0.0171(6) Uani d . 1 C
O1 0.6162(3) 0.21543(15) 0.5101(4) 0.0251(5) Uani d . 1 O
O2 0.3990(2) 0.13943(16) 0.7324(3) 0.0219(5) Uani d D 1 O
O3 0.3848(2) 0.14829(15) 0.2976(4) 0.0228(5) Uani d D 1 O
O4 0.4175(3) -0.00690(15) 0.5146(4) 0.0240(5) Uani d D 1 O
O5 0.6148(2) -0.05955(14) 0.7819(4) 0.0209(5) Uani d . 1 O
O6 0.6541(2) 0.07308(14) 0.7240(4) 0.0201(5) Uani d . 1 O
O7 0.8584(2) 0.14191(15) 0.8876(4) 0.0269(5) Uani d . 1 O
H7 0.7866 0.1413 0.8286 0.051(17) Uiso calc R 1 H
O8 0.9648(3) -0.25191(14) 1.0153(4) 0.0200(4) Uani d . 1 O
O9 1.1449(2) -0.20373(15) 0.8518(3) 0.0225(5) Uani d . 1 O
O10 1.1489(2) -0.18956(15) 1.1916(3) 0.0203(5) Uani d . 1 O
S1 1.06835(7) -0.19135(5) 1.01339(10) 0.01541(17) Uani d . 1 S
Zn1 0.51628(3) 0.105750(19) 0.51007(4) 0.01690(13) Uani d . 1 Zn
H1A 0.612(6) 0.241(4) 0.612(9) 0.042 Uiso d . 1 H
H1B 0.617(6) 0.241(4) 0.418(8) 0.036 Uiso d . 1 H
H2A 0.322(2) 0.155(3) 0.711(6) 0.027 Uiso d D 1 H
H2B 0.434(4) 0.174(3) 0.811(6) 0.034 Uiso d D 1 H
H3A 0.310(2) 0.160(3) 0.328(6) 0.023 Uiso d D 1 H
H3B 0.413(4) 0.186(3) 0.235(7) 0.046 Uiso d D 1 H
H4A 0.403(6) -0.036(3) 0.417(4) 0.042 Uiso d D 1 H
H4B 0.450(4) -0.037(2) 0.602(4) 0.021 Uiso d D 1 H

loop_
_atom_site_aniso_label
_atom_site_aniso_U_11
_atom_site_aniso_U_22
_atom_site_aniso_U_33
_atom_site_aniso_U_12
_atom_site_aniso_U_13
_atom_site_aniso_U_23
C1 0.0200(13) 0.0165(14) 0.0200(14) 0.0003(11) -0.0005(11) 0.0005(12)
C2 0.0205(13) 0.0172(13) 0.0216(14) -0.0021(12) -0.0015(11) 0.0000(13)
C3 0.0160(13) 0.0224(16) 0.0180(14) -0.0035(12) -0.0025(11) 0.0019(13)
C4 0.0175(16) 0.0150(12) 0.0152(16) 0.0003(10) 0.0008(12) 0.0001(11)
C5 0.0161(12) 0.0164(13) 0.0154(14) -0.0019(10) 0.0007(10) 0.0007(11)
C6 0.0150(12) 0.0162(13) 0.0179(13) -0.0002(10) 0.0007(10) 0.0015(11)
C7 0.0157(12) 0.0201(14) 0.0155(14) 0.0012(10) 0.0015(10) -0.0006(11)
O1 0.0390(13) 0.0155(11) 0.0204(11) -0.0052(10) -0.0007(11) 0.0010(10)
O2 0.0188(10) 0.0246(12) 0.0216(11) 0.0012(8) -0.0023(9) -0.0045(9)
O3 0.0205(11) 0.0229(12) 0.0251(12) 0.0056(8) 0.0014(9) 0.0079(9)
O4 0.0313(13) 0.0195(11) 0.0208(12) -0.0025(9) -0.0014(10) -0.0001(9)
O5 0.0170(10) 0.0203(11) 0.0249(11) -0.0023(8) -0.0002(8) 0.0042(9)
O6 0.0197(10) 0.0176(11) 0.0223(11) 0.0021(8) -0.0023(9) 0.0021(9)
O7 0.0257(11) 0.0145(11) 0.0390(15) 0.0003(8) -0.0076(10) 0.0032(10)
O8 0.0209(9) 0.0162(11) 0.0225(11) -0.0041(8) -0.0011(8) -0.0011(9)
O9 0.0213(10) 0.0254(12) 0.0210(11) -0.0005(8) 0.0030(9) -0.0041(9)
O10 0.0200(10) 0.0233(12) 0.0168(10) 0.0006(8) -0.0034(8) 0.0029(9)
S1 0.0145(3) 0.0156(4) 0.0158(3) -0.0001(3) -0.0009(2) 0.0007(3)
Zn1 0.01680(17) 0.01509(18) 0.01845(18) 0.00086(16) -0.00085(11) 0.00049(13)

loop_
_atom_type_symbol
_atom_type_description
_atom_type_scat_dispersion_real
_atom_type_scat_dispersion_imag
_atom_type_scat_source
C C 0.0033 0.0016 ' International Tables Vol C Tables 4.2.6.8 and 6.1.1.4.'
H H 0.0000 0.0000 ' International Tables Vol C Tables 4.2.6.8 and 6.1.1.4.'
O O 0.0106 0.0060 ' International Tables Vol C Tables 4.2.6.8 and 6.1.1.4.'
S S 0.1246 0.1234 ' International Tables Vol C Tables 4.2.6.8 and 6.1.1.4.'
Zn Zn 0.2839 1.4301 ' International Tables Vol C Tables 4.2.6.8 and 6.1.1.4.'

loop_
_geom_angle_atom_site_label_1
_geom_angle_atom_site_label_2
_geom_angle_atom_site_label_3
_geom_angle_site_symmetry_1
_geom_angle_site_symmetry_3
_geom_angle
_geom_angle_publ_flag
O7 C1 C2 . . 116.6(3) ?
O7 C1 C6 . . 123.4(3) ?
C2 C1 C6 . . 120.0(3) ?
C3 C2 C1 . . 120.0(3) ?
C3 C2 H2 . . 120.0 ?
C1 C2 H2 . . 120.0 ?
C2 C3 C4 . . 119.5(3) ?
C2 C3 H3 . . 120.2 ?
C4 C3 H3 . . 120.2 ?
C5 C4 C3 . . 121.1(3) ?
C5 C4 S1 . . 120.5(3) ?
C3 C4 S1 . . 118.3(2) ?
C4 C5 C6 . . 119.8(3) ?
C4 C5 H5 . . 120.1 ?
C6 C5 H5 . . 120.1 ?
C5 C6 C1 . . 119.4(3) ?
C5 C6 C7 . . 119.3(3) ?
C1 C6 C7 . . 121.2(3) ?
O5 C7 O6 . . 123.7(3) ?
O5 C7 C6 . . 119.2(3) ?
O6 C7 C6 . . 117.2(3) ?
Zn1 O1 H1A . . 111(4) ?
Zn1 O1 H1B . . 120(4) ?
H1A O1 H1B . . 119(5) ?
Zn1 O2 H2A . . 122(3) ?
Zn1 O2 H2B . . 114(3) ?
H2A O2 H2B . . 106(3) ?
Zn1 O3 H3A . . 118(3) ?
Zn1 O3 H3B . . 113(4) ?
H3A O3 H3B . . 110(3) ?
Zn1 O4 H4A . . 122(4) ?
Zn1 O4 H4B . . 110(3) ?
H4A O4 H4B . . 109(3) ?
C7 O5 Zn1 . 2 125.4(2) ?
C7 O6 Zn1 . . 130.6(2) ?
C1 O7 H7 . . 109.5 ?
O9 S1 O10 . . 111.41(14) ?
O9 S1 O8 . . 111.52(15) ?
O10 S1 O8 . . 112.47(15) ?
O9 S1 C4 . . 106.37(16) ?
O10 S1 C4 . . 106.67(15) ?
O8 S1 C4 . . 108.02(15) ?
O1 Zn1 O3 . . 91.22(11) y
O1 Zn1 O6 . . 84.06(11) y
O3 Zn1 O6 . . 175.22(10) y
O1 Zn1 O4 . . 178.75(12) y
O3 Zn1 O4 . . 90.03(10) y
O6 Zn1 O4 . . 94.69(10) y
O1 Zn1 O5 . 2_554 91.59(11) y
O3 Zn1 O5 . 2_554 84.19(10) y
O6 Zn1 O5 . 2_554 96.61(9) y
O4 Zn1 O5 . 2_554 88.51(10) y
O1 Zn1 O2 . . 95.74(11) y
O3 Zn1 O2 . . 93.61(10) y
O6 Zn1 O2 . . 86.19(10) y
O4 Zn1 O2 . . 84.21(10) y
O5 Zn1 O2 2_554 . 172.39(9) y

loop_
_geom_bond_atom_site_label_1
_geom_bond_atom_site_label_2
_geom_bond_site_symmetry_2
_geom_bond_distance
_geom_bond_publ_flag
C1 O7 . 1.343(4) ?
C1 C2 . 1.402(5) ?
C1 C6 . 1.406(4) ?
C2 C3 . 1.386(5) ?
C2 H2 . 0.9400 ?
C3 C4 . 1.395(4) ?
C3 H3 . 0.9400 ?
C4 C5 . 1.383(4) ?
C4 S1 . 1.756(3) ?
C5 C6 . 1.396(4) ?
C5 H5 . 0.9400 ?
C6 C7 . 1.497(4) ?
C7 O5 . 1.264(4) ?
C7 O6 . 1.267(4) ?
O1 Zn1 . 2.061(3) y
O1 H1A . 0.84(7) ?
O1 H1B . 0.77(6) ?
O2 Zn1 . 2.140(3) y
O2 H2A . 0.85(3) ?
O2 H2B . 0.85(5) ?
O3 Zn1 . 2.074(3) y
O3 H3A . 0.85(3) ?
O3 H3B . 0.82(5) ?
O4 Zn1 . 2.098(3) y
O4 H4A . 0.84(4) ?
O4 H4B . 0.84(3) ?
O5 Zn1 2 2.118(3) y
O6 Zn1 . 2.076(3) y
O7 H7 . 0.8300 ?
O8 S1 . 1.461(2) y
O9 S1 . 1.460(3) y
O10 S1 . 1.461(2) y
Zn1 O5 2_554 2.118(3) y

loop_
_geom_hbond_atom_site_label_D
_geom_hbond_atom_site_label_H
_geom_hbond_atom_site_label_A
_geom_hbond_distance_DH
_geom_hbond_distance_HA
_geom_hbond_distance_DA
_geom_hbond_angle_DHA
_geom_hbond_publ_flag
O7 H7 O6 0.83 1.88 2.600(4) 145 yes
O4 H4B O5 0.84(3) 2.09(4) 2.820(4) 145(3) yes

loop_
_geom_torsion_atom_site_label_1
_geom_torsion_atom_site_label_2
_geom_torsion_atom_site_label_3
_geom_torsion_atom_site_label_4
_geom_torsion_site_symmetry_4
_geom_torsion
O7 C1 C2 C3 . -178.5(3)
C6 C1 C2 C3 . 2.8(5)
C1 C2 C3 C4 . -1.6(6)
C2 C3 C4 C5 . -0.6(5)
C2 C3 C4 S1 . 176.3(3)
C3 C4 C5 C6 . 1.5(5)
S1 C4 C5 C6 . -175.3(3)
C4 C5 C6 C1 . -0.3(5)
C4 C5 C6 C7 . 177.8(3)
O7 C1 C6 C5 . 179.5(3)
C2 C1 C6 C5 . -1.8(5)
O7 C1 C6 C7 . 1.4(5)
C2 C1 C6 C7 . -179.9(3)
C5 C6 C7 O5 . 13.3(4)
C1 C6 C7 O5 . -168.6(3)
C5 C6 C7 O6 . -165.7(3)
C1 C6 C7 O6 . 12.4(5)
O6 C7 O5 Zn1 2 -101.6(3)
C6 C7 O5 Zn1 2 79.5(3)
O5 C7 O6 Zn1 . -25.9(5)
C6 C7 O6 Zn1 . 153.1(2)
C5 C4 S1 O9 . 99.4(3)
C3 C4 S1 O9 . -77.5(3)
C5 C4 S1 O10 . -141.5(3)
C3 C4 S1 O10 . 41.5(3)
C5 C4 S1 O8 . -20.4(3)
C3 C4 S1 O8 . 162.6(3)
C7 O6 Zn1 O1 . -161.4(3)
C7 O6 Zn1 O4 . 18.6(3)
C7 O6 Zn1 O5 2_554 -70.5(3)
C7 O6 Zn1 O2 . 102.4(3)
